data_7063444
loop_
_publ_author_name
'Martins, Francisco Mainardi'
'Durigon, Daniele Cocco'
'Chaves, Ot\'avio Augusto'
'Peralta, Rosely Aparecida'
'Back, Davi Fernando'
'Terenzi, Hern\'an'

_publ_section_title
;
 Zwitterionic dioxidovanadium(v) complexes containing fluorinated
 triphenylphosphonium ligands: structure and biomacromolecule studies
;
_journal_issue 41
_journal_name_full 'New Journal of Chemistry'
_journal_page_first 17722
_journal_page_last 17733
_journal_paper_doi 10.1039/D4NJ03087G
_journal_volume 48
_journal_year 2024
_chemical_formula_moiety 'C32 H22 F3 N3 O4 P V, O'
_chemical_formula_sum 'C32 H24 F3 N3 O5 P V'
_chemical_formula_weight 669.45
_chemical_melting_point ?
_chemical_name_common none
_chemical_name_systematic
;
 none
;
_space_group_IT_number 2
_space_group_name_Hall '-P 1'
_space_group_name_H-M_alt 'P -1'
_symmetry_cell_setting triclinic
_symmetry_space_group_name_Hall '-P 1'
_symmetry_space_group_name_H-M 'P -1'
_atom_sites_solution_hydrogens geom
_atom_sites_solution_primary direct
_atom_sites_solution_secondary difmap
_audit_conform_dict_location ftp://ftp.iucr.org/pub/cif_core.dic
_audit_conform_dict_name cif_core.dic
_audit_conform_dict_version 2.4
_audit_creation_date 2024-05-22T17:55:48-00:00
_audit_creation_method 'WinGX routine CIF_UPDATE'
_audit_update_record
;
2024-07-02 deposited with the CCDC.	2024-09-26 downloaded from the CCDC.
;
_cell_angle_alpha 69.73(3)
_cell_angle_beta 72.48(3)
_cell_angle_gamma 73.77(3)
_cell_formula_units_Z 2
_cell_length_a 10.118(8)
_cell_length_b 11.742(9)
_cell_length_c 14.272(12)
_cell_measurement_reflns_used 5810
_cell_measurement_temperature 100(2)
_cell_measurement_theta_max 27.045
_cell_measurement_theta_min 2.355
_cell_volume 1487(2)
_computing_cell_refinement 'SAINT V8.34A (Bruker AXS Inc., 2013)'
_computing_data_collection 'Bruker Instrument Service v4.2.7'
_computing_data_reduction 'SAINT V8.34A (Bruker AXS Inc., 2013)'
_computing_molecular_graphics 'Diamond (version 3.2i; Crystal Impact GbR'
_computing_structure_refinement 'SHELXL-2013 (Sheldrick, 2013)'
_computing_structure_solution 'SHELXL-2013 (Sheldrick, 2013)'
_diffrn_ambient_temperature 100(2)
_diffrn_detector_area_resol_mean 10.4167
_diffrn_measured_fraction_theta_full 0.998
_diffrn_measured_fraction_theta_max 0.998
_diffrn_measurement_device_type 'Bruker D8 Quest Photon 100 diffractometer'
_diffrn_measurement_method '2\% \f & \w scans'
_diffrn_radiation_monochromator 'Montel type 2-dim beam shaping X ray optics'
_diffrn_radiation_type MoK\a
_diffrn_radiation_wavelength 0.71073
_diffrn_reflns_av_R_equivalents 0.0446
_diffrn_reflns_av_unetI/netI 0.0302
_diffrn_reflns_limit_h_max 13
_diffrn_reflns_limit_h_min -13
_diffrn_reflns_limit_k_max 15
_diffrn_reflns_limit_k_min -15
_diffrn_reflns_limit_l_max 18
_diffrn_reflns_limit_l_min -18
_diffrn_reflns_number 44357
_diffrn_reflns_theta_full 27.99
_diffrn_reflns_theta_max 27.99
_diffrn_reflns_theta_min 2.08
_diffrn_source 'micro-focus tube'
_exptl_absorpt_coefficient_mu 0.453
_exptl_absorpt_correction_T_max 0.7456
_exptl_absorpt_correction_T_min 0.7039
_exptl_absorpt_correction_type multi-scan
_exptl_absorpt_process_details
;
        SADABS (version 2012/1; Bruker, 2012) was used to perform the
        numerical absorption correction based on the indexed faces
        of the crystal.
;
_exptl_crystal_colour yellow
_exptl_crystal_density_diffrn 1.495
_exptl_crystal_density_meas ?
_exptl_crystal_density_method 'not measured'
_exptl_crystal_description blcok
_exptl_crystal_F_000 680
_exptl_crystal_size_max 0.341
_exptl_crystal_size_mid 0.212
_exptl_crystal_size_min 0.118
_refine_diff_density_max 0.34
_refine_diff_density_min -0.53
_refine_diff_density_rms 0.058
_refine_ls_extinction_coef none
_refine_ls_extinction_method none
_refine_ls_goodness_of_fit_ref 0.991
_refine_ls_hydrogen_treatment constr
_refine_ls_matrix_type full
_refine_ls_number_parameters 406
_refine_ls_number_reflns 7172
_refine_ls_number_restraints 0
_refine_ls_restrained_S_all 0.991
_refine_ls_R_factor_all 0.0623
_refine_ls_R_factor_gt 0.0474
_refine_ls_shift/su_max 0.001
_refine_ls_shift/su_mean 0
_refine_ls_structure_factor_coef Fsqd
_refine_ls_weighting_details 'calc w=1/[\s^2^(Fo^2^)+(0.0753P)^2^+1.0846P] where P=(Fo^2^+2Fc^2^)/3'
_refine_ls_weighting_scheme calc
_refine_ls_wR_factor_gt 0.1295
_refine_ls_wR_factor_ref 0.1394
_reflns_number_gt 5744
_reflns_number_total 7172
_reflns_threshold_expression >2\s(I)
_cod_data_source_file d4nj03087g2.cif
_cod_data_source_block C1
_cod_depositor_comments
;
The following automatic conversions were performed:

data item '_chemical_melting_point' value 'none' was changed to '?'
-- the value is undefined or not given.

data item '_exptl_crystal_density_meas' value 'none' was changed to
'?' -- the value is perceived as not measured.

Automatic conversion script
Id: cif_fix_values 8170 2020-07-09 18:12:32Z antanas 

 Adding full bibliography for 7063444--7063446.cif.
;
_cod_original_sg_symbol_Hall -P1
_cod_original_sg_symbol_H-M P-1
_cod_database_code 7063444

loop_
_symmetry_equiv_pos_as_xyz
'x, y, z'
'-x, -y, -z'

loop_
_atom_site_label
_atom_site_type_symbol
_atom_site_fract_x
_atom_site_fract_y
_atom_site_fract_z
_atom_site_U_iso_or_equiv
_atom_site_adp_type
_atom_site_occupancy
_atom_site_symmetry_multiplicity
_atom_site_calc_flag
_atom_site_refinement_flags
_atom_site_disorder_assembly
_atom_site_disorder_group
V V 0.44477(4) 0.92164(3) 0.79944(3) 0.03474(12) Uani 1 1 d . . .
P P 0.84871(6) 0.22436(5) 0.79243(4) 0.03115(14) Uani 1 1 d . . .
O1 O 0.56953(18) 0.77641(15) 0.85905(13) 0.0431(4) Uani 1 1 d . . .
F3 F 1.3174(2) 0.4307(2) 0.78880(17) 0.0788(6) Uani 1 1 d . . .
O2 O 0.39050(18) 1.04002(14) 0.67337(12) 0.0411(4) Uani 1 1 d . . .
O4 O 0.5190(2) 1.01956(17) 0.81528(16) 0.0597(5) Uani 1 1 d . . .
F1 F 0.6171(3) 0.4322(2) 0.42454(17) 0.0934(7) Uani 1 1 d . . .
N1 N 0.45298(18) 0.81127(16) 0.70385(13) 0.0319(4) Uani 1 1 d . . .
N2 N 0.39325(19) 0.87510(17) 0.61906(14) 0.0359(4) Uani 1 1 d . . .
C2 C 0.5589(2) 0.61045(19) 0.80049(16) 0.0311(4) Uani 1 1 d . . .
F2 F 1.0770(3) -0.31279(16) 0.86146(18) 0.1003(8) Uani 1 1 d . . .
O3 O 0.29201(19) 0.91773(16) 0.87894(13) 0.0488(4) Uani 1 1 d . . .
C28 C 0.9772(2) 0.4178(2) 0.76774(19) 0.0408(5) Uani 1 1 d . . .
H28 H 0.8925 0.4705 0.756 0.049 Uiso 1 1 calc R . .
C27 C 0.9940(2) 0.2895(2) 0.78365(16) 0.0324(4) Uani 1 1 d . . .
C5 C 0.6953(2) 0.4443(2) 0.95167(17) 0.0417(5) Uani 1 1 d . . .
H5 H 0.7409 0.3895 1.0025 0.05 Uiso 1 1 calc R . .
C32 C 1.1239(2) 0.2114(2) 0.79696(19) 0.0408(5) Uani 1 1 d . . .
H32 H 1.1359 0.1271 0.806 0.049 Uiso 1 1 calc R . .
N3 N 0.1814(3) 1.2901(2) 0.4517(2) 0.0581(6) Uani 1 1 d . . .
C21 C 0.9071(2) 0.0592(2) 0.81483(18) 0.0362(5) Uani 1 1 d . . .
C6 C 0.6636(3) 0.5704(2) 0.94280(17) 0.0417(5) Uani 1 1 d . . .
H6 H 0.688 0.5982 0.9878 0.05 Uiso 1 1 calc R . .
C7 C 0.4922(2) 0.6919(2) 0.71896(16) 0.0331(4) Uani 1 1 d . . .
H7 H 0.4762 0.6576 0.6746 0.04 Uiso 1 1 calc R . .
C15 C 0.7887(2) 0.2856(2) 0.67547(17) 0.0340(4) Uani 1 1 d . . .
C20 C 0.6814(3) 0.2364(2) 0.6700(2) 0.0465(6) Uani 1 1 d . . .
H20 H 0.6488 0.1711 0.7237 0.056 Uiso 1 1 calc R . .
C3 C 0.5920(2) 0.4814(2) 0.81194(16) 0.0326(4) Uani 1 1 d . . .
H3 H 0.567 0.4521 0.7682 0.039 Uiso 1 1 calc R . .
C8 C 0.3630(2) 0.9935(2) 0.61216(16) 0.0346(4) Uani 1 1 d . . .
C22 C 0.9924(3) 0.0131(2) 0.7341(2) 0.0443(5) Uani 1 1 d . . .
H22 H 1.0118 0.0675 0.6686 0.053 Uiso 1 1 calc R . .
C4 C 0.6603(2) 0.3981(2) 0.88626(16) 0.0357(5) Uani 1 1 d . . .
C16 C 0.8376(3) 0.3834(3) 0.59527(19) 0.0470(6) Uani 1 1 d . . .
H16 H 0.9095 0.4155 0.599 0.056 Uiso 1 1 calc R . .
C31 C 1.2344(3) 0.2593(3) 0.7968(2) 0.0507(6) Uani 1 1 d . . .
H31 H 1.3216 0.2085 0.8045 0.061 Uiso 1 1 calc R . .
C9 C 0.2935(2) 1.0802(2) 0.52943(17) 0.0366(5) Uani 1 1 d . . .
C14 C 0.7015(2) 0.2600(2) 0.89555(17) 0.0400(5) Uani 1 1 d . . .
H14A H 0.6206 0.2317 0.8948 0.048 Uiso 1 1 calc R . .
H14B H 0.7272 0.2153 0.9608 0.048 Uiso 1 1 calc R . .
C29 C 1.0868(3) 0.4648(2) 0.7696(2) 0.0500(6) Uani 1 1 d . . .
H29 H 1.0764 0.5489 0.7609 0.06 Uiso 1 1 calc R . .
C30 C 1.2121(3) 0.3841(3) 0.7849(2) 0.0503(6) Uani 1 1 d . . .
C11 C 0.2035(3) 1.1244(3) 0.3820(2) 0.0599(7) Uani 1 1 d . . .
H11 H 0.1877 1.1001 0.3315 0.072 Uiso 1 1 calc R . .
C19 C 0.6242(3) 0.2849(3) 0.5851(3) 0.0577(7) Uani 1 1 d . . .
H19 H 0.5531 0.2529 0.5799 0.069 Uiso 1 1 calc R . .
C1 C 0.5952(2) 0.6561(2) 0.86679(16) 0.0347(4) Uani 1 1 d . . .
C23 C 1.0493(3) -0.1127(2) 0.7494(2) 0.0505(6) Uani 1 1 d . . .
H23 H 1.1065 -0.143 0.6952 0.061 Uiso 1 1 calc R . .
C26 C 0.8780(4) -0.0220(2) 0.9119(2) 0.0635(8) Uani 1 1 d . . .
H26 H 0.8208 0.0071 0.9667 0.076 Uiso 1 1 calc R . .
C13 C 0.2494(3) 1.2065(2) 0.5223(2) 0.0457(6) Uani 1 1 d . . .
H13 H 0.2685 1.2344 0.5695 0.055 Uiso 1 1 calc R . .
C25 C 0.9357(5) -0.1487(3) 0.9270(2) 0.0799(11) Uani 1 1 d . . .
H25 H 0.9172 -0.2042 0.992 0.096 Uiso 1 1 calc R . .
C17 C 0.7794(4) 0.4328(3) 0.5102(2) 0.0611(8) Uani 1 1 d . . .
H17 H 0.8106 0.4985 0.4563 0.073 Uiso 1 1 calc R . .
C24 C 1.0188(4) -0.1900(3) 0.8459(3) 0.0618(8) Uani 1 1 d . . .
C18 C 0.6751(4) 0.3823(3) 0.5077(2) 0.0594(7) Uani 1 1 d . . .
C12 C 0.1608(3) 1.2462(3) 0.3836(3) 0.0623(8) Uani 1 1 d . . .
H12 H 0.1142 1.3017 0.3336 0.075 Uiso 1 1 calc R . .
C10 C 0.2701(3) 1.0392(2) 0.4567(2) 0.0477(6) Uani 1 1 d . . .
H10 H 0.2986 0.9563 0.4581 0.057 Uiso 1 1 calc R . .
O5 O 0.4172(5) 1.1518(5) 0.9626(3) 0.1634(19) Uani 1 1 d . . .

loop_
_atom_site_aniso_label
_atom_site_aniso_U_11
_atom_site_aniso_U_22
_atom_site_aniso_U_33
_atom_site_aniso_U_23
_atom_site_aniso_U_13
_atom_site_aniso_U_12
V 0.0445(2) 0.0297(2) 0.02811(19) -0.00755(14) -0.00834(15) -0.00522(16)
P 0.0296(3) 0.0281(3) 0.0308(3) -0.0050(2) -0.0057(2) -0.0037(2)
O1 0.0525(10) 0.0395(9) 0.0420(9) -0.0146(7) -0.0229(8) 0.0006(7)
F3 0.0631(11) 0.0900(14) 0.1076(16) -0.0328(12) -0.0333(11) -0.0313(10)
O2 0.0557(10) 0.0316(8) 0.0313(8) -0.0072(6) -0.0107(7) -0.0028(7)
O4 0.0871(15) 0.0414(10) 0.0602(12) -0.0031(9) -0.0346(11) -0.0224(10)
F1 0.1332(19) 0.0904(15) 0.0790(14) -0.0120(11) -0.0752(14) -0.0165(14)
N1 0.0312(9) 0.0324(9) 0.0294(9) -0.0084(7) -0.0101(7) 0.0008(7)
N2 0.0351(9) 0.0362(10) 0.0336(9) -0.0087(7) -0.0141(8) 0.0025(8)
C2 0.0253(9) 0.0323(10) 0.0293(10) -0.0064(8) -0.0047(8) -0.0006(8)
F2 0.167(2) 0.0373(9) 0.0975(16) -0.0281(10) -0.0539(16) 0.0155(12)
O3 0.0511(10) 0.0452(9) 0.0337(8) -0.0056(7) -0.0035(7) 0.0018(8)
C28 0.0365(11) 0.0351(11) 0.0481(13) -0.0124(10) -0.0081(10) -0.0038(9)
C27 0.0324(10) 0.0346(11) 0.0300(10) -0.0098(8) -0.0063(8) -0.0062(8)
C5 0.0367(12) 0.0476(13) 0.0295(11) -0.0058(9) -0.0099(9) 0.0052(10)
C32 0.0378(12) 0.0409(12) 0.0451(13) -0.0172(10) -0.0134(10) 0.0007(10)
N3 0.0536(13) 0.0403(12) 0.0649(15) 0.0028(11) -0.0205(12) -0.0005(10)
C21 0.0362(11) 0.0286(10) 0.0416(12) -0.0074(9) -0.0106(9) -0.0042(9)
C6 0.0410(12) 0.0500(13) 0.0311(11) -0.0123(10) -0.0124(9) 0.0012(10)
C7 0.0307(10) 0.0348(11) 0.0337(10) -0.0117(9) -0.0106(8) -0.0006(8)
C15 0.0337(11) 0.0324(10) 0.0338(11) -0.0071(8) -0.0095(9) -0.0043(8)
C20 0.0456(13) 0.0371(12) 0.0587(15) -0.0079(11) -0.0175(12) -0.0124(10)
C3 0.0271(10) 0.0335(10) 0.0322(10) -0.0090(8) -0.0036(8) -0.0024(8)
C8 0.0316(10) 0.0348(11) 0.0291(10) -0.0062(8) -0.0040(8) -0.0008(9)
C22 0.0405(12) 0.0403(12) 0.0505(14) -0.0155(11) -0.0040(11) -0.0089(10)
C4 0.0285(10) 0.0353(11) 0.0294(10) -0.0045(8) 0.0012(8) 0.0008(8)
C16 0.0525(14) 0.0541(15) 0.0361(12) -0.0027(11) -0.0135(11) -0.0222(12)
C31 0.0376(13) 0.0597(16) 0.0614(16) -0.0243(13) -0.0193(12) -0.0023(11)
C9 0.0286(10) 0.0365(11) 0.0337(11) -0.0031(9) -0.0050(8) -0.0003(9)
C14 0.0351(11) 0.0349(11) 0.0323(11) -0.0009(9) 0.0014(9) -0.0004(9)
C29 0.0521(15) 0.0438(14) 0.0608(16) -0.0196(12) -0.0135(12) -0.0130(12)
C30 0.0454(14) 0.0642(17) 0.0528(15) -0.0211(13) -0.0129(12) -0.0210(12)
C11 0.0615(17) 0.0601(17) 0.0611(17) -0.0036(14) -0.0355(15) -0.0107(14)
C19 0.0569(16) 0.0529(16) 0.080(2) -0.0243(15) -0.0363(15) -0.0078(13)
C1 0.0312(10) 0.0385(11) 0.0302(10) -0.0100(9) -0.0068(8) -0.0006(9)
C23 0.0462(14) 0.0474(14) 0.0661(17) -0.0297(13) -0.0138(12) -0.0037(11)
C26 0.096(2) 0.0366(13) 0.0438(15) -0.0085(11) -0.0050(15) -0.0072(14)
C13 0.0445(13) 0.0352(12) 0.0447(13) -0.0031(10) -0.0088(11) -0.0001(10)
C25 0.139(3) 0.0347(14) 0.0481(17) -0.0024(12) -0.0158(19) -0.0072(18)
C17 0.084(2) 0.0611(17) 0.0400(14) 0.0019(12) -0.0240(14) -0.0273(16)
C24 0.088(2) 0.0337(13) 0.0699(19) -0.0205(13) -0.0330(17) 0.0022(13)
C18 0.080(2) 0.0535(16) 0.0542(16) -0.0129(13) -0.0400(15) -0.0034(15)
C12 0.0539(16) 0.0522(16) 0.0686(19) 0.0132(14) -0.0345(15) -0.0080(13)
C10 0.0479(14) 0.0432(13) 0.0512(14) -0.0086(11) -0.0225(12) -0.0015(11)
O5 0.181(4) 0.245(5) 0.111(3) -0.055(3) -0.045(3) -0.094(4)

loop_
_atom_type_symbol
_atom_type_description
_atom_type_scat_dispersion_real
_atom_type_scat_dispersion_imag
_atom_type_scat_source
C C 0.0033 0.0016 'International Tables Vol C Tables 4.2.6.8 and 6.1.1.4'
H H 0 0 'International Tables Vol C Tables 4.2.6.8 and 6.1.1.4'
N N 0.0061 0.0033 'International Tables Vol C Tables 4.2.6.8 and 6.1.1.4'
O O 0.0106 0.006 'International Tables Vol C Tables 4.2.6.8 and 6.1.1.4'
F F 0.0171 0.0103 'International Tables Vol C Tables 4.2.6.8 and 6.1.1.4'
P P 0.1023 0.0942 'International Tables Vol C Tables 4.2.6.8 and 6.1.1.4'
V V 0.3005 0.5294 'International Tables Vol C Tables 4.2.6.8 and 6.1.1.4'

loop_
_geom_angle_atom_site_label_1
_geom_angle_atom_site_label_2
_geom_angle_atom_site_label_3
_geom_angle
_geom_angle_site_symmetry_1
_geom_angle_site_symmetry_3
_geom_angle_publ_flag
O3 V O4 108.93(12) . . ?
O3 V O1 105.63(10) . . ?
O4 V O1 95.27(11) . . ?
O3 V O2 101.26(10) . . ?
O4 V O2 92.79(10) . . ?
O1 V O2 147.59(7) . . ?
O3 V N1 104.64(10) . . ?
O4 V N1 145.77(10) . . ?
O1 V N1 81.86(9) . . ?
O2 V N1 74.04(9) . . ?
C15 P C27 111.12(11) . . ?
C15 P C21 107.90(11) . . ?
C27 P C21 108.72(11) . . ?
C15 P C14 108.19(12) . . ?
C27 P C14 110.06(12) . . ?
C21 P C14 110.84(11) . . ?
C1 O1 V 135.98(15) . . ?
C8 O2 V 116.66(15) . . ?
C7 N1 N2 115.08(18) . . ?
C7 N1 V 129.49(15) . . ?
N2 N1 V 115.03(14) . . ?
C8 N2 N1 108.05(18) . . ?
C1 C2 C3 119.8(2) . . ?
C1 C2 C7 121.6(2) . . ?
C3 C2 C7 118.59(19) . . ?
C29 C28 C27 119.9(2) . . ?
C32 C27 C28 119.7(2) . . ?
C32 C27 P 119.45(18) . . ?
C28 C27 P 120.78(17) . . ?
C6 C5 C4 121.7(2) . . ?
C31 C32 C27 120.1(2) . . ?
C12 N3 C13 115.5(3) . . ?
C26 C21 C22 119.1(2) . . ?
C26 C21 P 121.45(19) . . ?
C22 C21 P 119.22(18) . . ?
C5 C6 C1 120.8(2) . . ?
N1 C7 C2 123.5(2) . . ?
C16 C15 C20 120.2(2) . . ?
C16 C15 P 122.85(18) . . ?
C20 C15 P 116.80(18) . . ?
C19 C20 C15 119.7(2) . . ?
C4 C3 C2 121.8(2) . . ?
O2 C8 N2 124.3(2) . . ?
O2 C8 C9 117.8(2) . . ?
N2 C8 C9 118.0(2) . . ?
C23 C22 C21 121.3(2) . . ?
C3 C4 C5 118.0(2) . . ?
C3 C4 C14 121.7(2) . . ?
C5 C4 C14 120.3(2) . . ?
C17 C16 C15 120.1(2) . . ?
C30 C31 C32 118.4(2) . . ?
C10 C9 C13 117.9(2) . . ?
C10 C9 C8 121.3(2) . . ?
C13 C9 C8 120.8(2) . . ?
C4 C14 P 112.51(15) . . ?
C30 C29 C28 118.4(2) . . ?
F3 C30 C31 118.7(3) . . ?
F3 C30 C29 117.9(3) . . ?
C31 C30 C29 123.4(2) . . ?
C12 C11 C10 118.9(3) . . ?
C20 C19 C18 118.2(2) . . ?
O1 C1 C6 119.2(2) . . ?
O1 C1 C2 122.82(19) . . ?
C6 C1 C2 118.0(2) . . ?
C24 C23 C22 118.0(3) . . ?
C21 C26 C25 119.3(3) . . ?
N3 C13 C9 124.3(3) . . ?
C24 C25 C26 119.7(3) . . ?
C18 C17 C16 117.9(3) . . ?
C23 C24 F2 118.1(3) . . ?
C23 C24 C25 122.5(3) . . ?
F2 C24 C25 119.4(3) . . ?
F1 C18 C17 117.6(3) . . ?
F1 C18 C19 118.5(3) . . ?
C17 C18 C19 123.8(3) . . ?
N3 C12 C11 124.8(3) . . ?
C11 C10 C9 118.5(3) . . ?

loop_
_geom_bond_atom_site_label_1
_geom_bond_atom_site_label_2
_geom_bond_distance
_geom_bond_site_symmetry_2
_geom_bond_publ_flag
V O3 1.621(2) . ?
V O4 1.644(2) . ?
V O1 1.914(2) . ?
V O2 1.976(2) . ?
V N1 2.155(2) . ?
P C15 1.791(3) . ?
P C27 1.793(2) . ?
P C21 1.804(3) . ?
P C14 1.821(2) . ?
O1 C1 1.334(3) . ?
F3 C30 1.348(3) . ?
O2 C8 1.304(3) . ?
F1 C18 1.357(3) . ?
N1 C7 1.304(3) . ?
N1 N2 1.396(3) . ?
N2 C8 1.312(3) . ?
C2 C1 1.411(3) . ?
C2 C3 1.419(3) . ?
C2 C7 1.436(3) . ?
F2 C24 1.363(3) . ?
C28 C29 1.381(3) . ?
C28 C27 1.411(3) . ?
C27 C32 1.400(3) . ?
C5 C6 1.393(4) . ?
C5 C4 1.396(4) . ?
C32 C31 1.385(4) . ?
N3 C12 1.335(4) . ?
N3 C13 1.344(3) . ?
C21 C26 1.382(4) . ?
C21 C22 1.392(3) . ?
C6 C1 1.405(3) . ?
C15 C16 1.392(3) . ?
C15 C20 1.397(3) . ?
C20 C19 1.374(4) . ?
C3 C4 1.379(3) . ?
C8 C9 1.480(3) . ?
C22 C23 1.392(4) . ?
C4 C14 1.525(3) . ?
C16 C17 1.381(4) . ?
C31 C30 1.376(4) . ?
C9 C10 1.387(4) . ?
C9 C13 1.401(3) . ?
C29 C30 1.380(4) . ?
C11 C12 1.379(5) . ?
C11 C10 1.381(4) . ?
C19 C18 1.380(4) . ?
C23 C24 1.361(4) . ?
C26 C25 1.403(4) . ?
C25 C24 1.362(5) . ?
C17 C18 1.362(4) . ?
